data_2017561
loop_
_publ_author_name
'B\"uschel, Susanne'
'Daniliuc, Constantin'
'Jones, Peter G.'
'Tamm, Matthias'

_publ_section_title
;
 The <i>ansa</i>-zirconocene
 [bis(\h^5^-cyclopentadienyl)phenylphosphine]dichloridozirconium(IV)
;
_journal_coeditor_code GD3332
_journal_issue 3
_journal_name_full 'Acta Crystallographica Section C'
_journal_page_first m86
_journal_page_last m88
_journal_paper_doi 10.1107/S0108270110004531
_journal_volume 66
_journal_year 2010
_chemical_formula_iupac '[Zr Cl2 (C16 H13 P)]'
_chemical_formula_moiety 'C16 H13 Cl2 P Zr'
_chemical_formula_sum 'C16 H13 Cl2 P Zr'
_chemical_formula_weight 398.35
_chemical_name_systematic
;
[bis(\h^5^-cyclopentadienyl)phenylphosphine]dichloridozirconium(IV)
;
_space_group_IT_number 15
_symmetry_cell_setting monoclinic
_symmetry_space_group_name_Hall '-C 2yc'
_symmetry_space_group_name_H-M 'C 1 2/c 1'
_atom_sites_solution_hydrogens geom
_atom_sites_solution_primary direct
_atom_sites_solution_secondary difmap
_audit_creation_method SHELXL97
_cell_angle_alpha 90.00
_cell_angle_beta 100.389(2)
_cell_angle_gamma 90.00
_cell_formula_units_Z 8
_cell_length_a 27.2712(6)
_cell_length_b 7.3272(2)
_cell_length_c 15.4592(3)
_cell_measurement_reflns_used 12715
_cell_measurement_temperature 100(2)
_cell_measurement_theta_max 32.4253
_cell_measurement_theta_min 2.8201
_cell_volume 3038.44(12)
_computing_cell_refinement 'CrysAlis RED (Oxford Diffraction, 2008)'
_computing_data_collection 'CrysAlis CCD (Oxford Diffraction, 2008)'
_computing_data_reduction 'CrysAlis RED (Oxford Diffraction, 2008)'
_computing_molecular_graphics 'XP (Siemens, 1994)'
_computing_publication_material 'SHELXL97 (Sheldrick, 2008)'
_computing_structure_refinement 'SHELXL97 (Sheldrick, 2008)'
_computing_structure_solution 'SHELXS97 (Sheldrick, 2008)'
_diffrn_ambient_temperature 100(2)
_diffrn_detector_area_resol_mean 16.1057
_diffrn_measured_fraction_theta_full 0.999
_diffrn_measured_fraction_theta_max 0.999
_diffrn_measurement_device_type 'Oxford Diffraction Xcalibur E'
_diffrn_measurement_method \w
_diffrn_radiation_monochromator graphite
_diffrn_radiation_source 'Enhance (Mo) X-ray Source'
_diffrn_radiation_type 'Mo K\a'
_diffrn_radiation_wavelength 0.71073
_diffrn_reflns_av_R_equivalents 0.0504
_diffrn_reflns_av_sigmaI/netI 0.0403
_diffrn_reflns_limit_h_max 38
_diffrn_reflns_limit_h_min -38
_diffrn_reflns_limit_k_max 10
_diffrn_reflns_limit_k_min -10
_diffrn_reflns_limit_l_max 21
_diffrn_reflns_limit_l_min -22
_diffrn_reflns_number 31688
_diffrn_reflns_theta_full 30.00
_diffrn_reflns_theta_max 30.51
_diffrn_reflns_theta_min 2.83
_exptl_absorpt_coefficient_mu 1.166
_exptl_absorpt_correction_T_max 1.00000
_exptl_absorpt_correction_T_min 0.96966
_exptl_absorpt_correction_type multi-scan
_exptl_absorpt_process_details '(CrysAlis RED; Oxford Diffraction, 2008)'
_exptl_crystal_colour colourless
_exptl_crystal_density_diffrn 1.742
_exptl_crystal_density_method 'not measured'
_exptl_crystal_description prism
_exptl_crystal_F_000 1584
_exptl_crystal_size_max 0.16
_exptl_crystal_size_mid 0.10
_exptl_crystal_size_min 0.07
_refine_diff_density_max 0.503
_refine_diff_density_min -0.313
_refine_ls_extinction_method none
_refine_ls_goodness_of_fit_ref 0.911
_refine_ls_hydrogen_treatment constr
_refine_ls_matrix_type full
_refine_ls_number_parameters 181
_refine_ls_number_reflns 4641
_refine_ls_number_restraints 0
_refine_ls_restrained_S_all 0.911
_refine_ls_R_factor_all 0.0385
_refine_ls_R_factor_gt 0.0247
_refine_ls_shift/su_max 0.002
_refine_ls_shift/su_mean 0.000
_refine_ls_structure_factor_coef Fsqd
_refine_ls_weighting_details 'calc w = 1/[\s^2^(Fo^2^)+(0.0277P)^2^] where P=(Fo^2^+2Fc^2^)/3'
_refine_ls_weighting_scheme calc
_refine_ls_wR_factor_gt 0.0510
_refine_ls_wR_factor_ref 0.0527
_reflns_number_gt 3627
_reflns_number_total 4641
_reflns_threshold_expression I>2\s(I)
_cod_data_source_file gd3332.cif
_cod_data_source_block I
_cod_original_sg_symbol_H-M 'C 2/c'
_cod_database_code 2017561
_cod_database_fobs_code 2017561

loop_
_symmetry_equiv_pos_as_xyz
'x, y, z'
'-x, y, -z+1/2'
'x+1/2, y+1/2, z'
'-x+1/2, y+1/2, -z+1/2'
'-x, -y, -z'
'x, -y, z-1/2'
'-x+1/2, -y+1/2, -z'
'x+1/2, -y+1/2, z-1/2'

loop_
_atom_site_type_symbol
_atom_site_label
_atom_site_fract_x
_atom_site_fract_y
_atom_site_fract_z
_atom_site_U_iso_or_equiv
_atom_site_adp_type
_atom_site_calc_flag
_atom_site_refinement_flags
_atom_site_occupancy
_atom_site_disorder_assembly
_atom_site_disorder_group
Zr Zr1 0.343302(6) 0.40253(2) 0.593256(11) 0.01089(4) Uani d . 1 . .
Cl Cl1 0.311868(16) 0.52983(6) 0.44932(3) 0.01723(9) Uani d . 1 . .
Cl Cl2 0.331694(17) 0.07750(6) 0.56503(3) 0.02140(10) Uani d . 1 . .
P P1 0.394476(16) 0.49951(6) 0.80037(3) 0.01261(9) Uani d . 1 . .
C C1 0.41940(6) 0.4781(2) 0.69852(11) 0.0138(3) Uani d . 1 . .
C C2 0.41536(6) 0.6073(2) 0.62811(11) 0.0150(3) Uani d . 1 . .
H H2 0.4076 0.7332 0.6315 0.018 Uiso calc R 1 . .
C C3 0.42492(6) 0.5150(2) 0.55278(12) 0.0173(4) Uani d . 1 . .
H H3 0.4259 0.5692 0.4973 0.021 Uiso calc R 1 . .
C C4 0.43270(6) 0.3310(3) 0.57351(12) 0.0182(4) Uani d . 1 . .
H H4 0.4390 0.2377 0.5343 0.022 Uiso calc R 1 . .
C C5 0.42957(6) 0.3074(2) 0.66300(11) 0.0166(4) Uani d . 1 . .
H H5 0.4336 0.1952 0.6942 0.020 Uiso calc R 1 . .
C C6 0.33057(6) 0.5059(2) 0.73923(11) 0.0130(3) Uani d . 1 . .
C C7 0.30706(6) 0.6376(2) 0.67723(11) 0.0147(3) Uani d . 1 . .
H H7 0.3180 0.7595 0.6716 0.018 Uiso calc R 1 . .
C C8 0.26475(7) 0.5552(2) 0.62557(12) 0.0189(4) Uani d . 1 . .
H H8 0.2417 0.6132 0.5805 0.023 Uiso calc R 1 . .
C C9 0.26274(6) 0.3730(2) 0.65244(12) 0.0194(4) Uani d . 1 . .
H H9 0.2385 0.2853 0.6279 0.023 Uiso calc R 1 . .
C C10 0.30280(6) 0.3429(2) 0.72208(11) 0.0157(3) Uani d . 1 . .
H H10 0.3100 0.2309 0.7527 0.019 Uiso calc R 1 . .
C C11 0.41145(6) 0.7339(2) 0.83000(11) 0.0131(3) Uani d . 1 . .
C C12 0.46219(6) 0.7738(2) 0.84183(12) 0.0168(4) Uani d . 1 . .
H H12 0.4847 0.6850 0.8271 0.020 Uiso calc R 1 . .
C C13 0.48011(7) 0.9409(2) 0.87474(13) 0.0202(4) Uani d . 1 . .
H H13 0.5147 0.9669 0.8824 0.024 Uiso calc R 1 . .
C C14 0.44741(7) 1.0706(2) 0.89662(13) 0.0196(4) Uani d . 1 . .
H H14 0.4596 1.1858 0.9190 0.023 Uiso calc R 1 . .
C C15 0.39714(7) 1.0323(2) 0.88585(12) 0.0183(4) Uani d . 1 . .
H H15 0.3748 1.1211 0.9013 0.022 Uiso calc R 1 . .
C C16 0.37891(6) 0.8640(2) 0.85247(11) 0.0152(3) Uani d . 1 . .
H H16 0.3443 0.8382 0.8451 0.018 Uiso calc R 1 . .

loop_
_atom_site_aniso_label
_atom_site_aniso_U_11
_atom_site_aniso_U_22
_atom_site_aniso_U_33
_atom_site_aniso_U_12
_atom_site_aniso_U_13
_atom_site_aniso_U_23
Zr1 0.01094(7) 0.01250(8) 0.00932(8) -0.00147(6) 0.00203(5) -0.00046(6)
Cl1 0.0177(2) 0.0213(2) 0.0122(2) 0.00031(16) 0.00143(16) 0.00273(16)
Cl2 0.0277(2) 0.0145(2) 0.0231(2) -0.00373(17) 0.00733(18) -0.00210(17)
P1 0.0142(2) 0.0132(2) 0.0102(2) -0.00007(16) 0.00129(16) -0.00038(16)
C1 0.0088(7) 0.0192(8) 0.0127(8) -0.0015(6) 0.0004(6) -0.0023(7)
C2 0.0120(7) 0.0181(8) 0.0149(8) -0.0035(7) 0.0024(6) -0.0011(7)
C3 0.0121(8) 0.0279(10) 0.0128(8) -0.0049(7) 0.0044(7) 0.0003(7)
C4 0.0134(8) 0.0257(9) 0.0158(9) 0.0033(7) 0.0031(7) -0.0055(8)
C5 0.0119(8) 0.0202(9) 0.0168(9) 0.0040(7) 0.0002(7) -0.0025(7)
C6 0.0125(8) 0.0163(8) 0.0111(8) -0.0017(6) 0.0046(6) -0.0028(6)
C7 0.0151(8) 0.0147(8) 0.0149(8) 0.0018(6) 0.0040(7) -0.0022(6)
C8 0.0129(8) 0.0270(10) 0.0166(9) 0.0045(7) 0.0018(7) -0.0031(7)
C9 0.0134(8) 0.0267(10) 0.0197(9) -0.0061(7) 0.0073(7) -0.0077(7)
C10 0.0182(8) 0.0172(8) 0.0137(8) -0.0042(7) 0.0083(7) -0.0004(7)
C11 0.0164(8) 0.0145(8) 0.0080(8) -0.0011(6) 0.0016(6) -0.0001(6)
C12 0.0143(8) 0.0177(8) 0.0183(9) 0.0016(7) 0.0027(7) -0.0037(7)
C13 0.0151(8) 0.0216(9) 0.0237(10) -0.0042(7) 0.0027(7) -0.0023(7)
C14 0.0223(9) 0.0136(8) 0.0222(10) -0.0017(7) 0.0025(8) -0.0012(7)
C15 0.0213(9) 0.0139(8) 0.0207(10) 0.0027(7) 0.0063(7) 0.0007(7)
C16 0.0140(8) 0.0169(8) 0.0151(9) 0.0003(6) 0.0034(7) 0.0005(7)

loop_
_atom_type_symbol
_atom_type_description
_atom_type_scat_dispersion_real
_atom_type_scat_dispersion_imag
_atom_type_scat_source
C C 0.0033 0.0016 'International Tables Vol C Tables 4.2.6.8 and 6.1.1.4'
H H 0.0000 0.0000 'International Tables Vol C Tables 4.2.6.8 and 6.1.1.4'
P P 0.1023 0.0942 'International Tables Vol C Tables 4.2.6.8 and 6.1.1.4'
Cl Cl 0.1484 0.1585 'International Tables Vol C Tables 4.2.6.8 and 6.1.1.4'
Zr Zr -2.9673 0.5597 'International Tables Vol C Tables 4.2.6.8 and 6.1.1.4'

loop_
_geom_angle_atom_site_label_1
_geom_angle_atom_site_label_2
_geom_angle_atom_site_label_3
_geom_angle_site_symmetry_1
_geom_angle_site_symmetry_3
_geom_angle
_geom_angle_publ_flag
Cl1 Zr1 Cl2 . . 101.490(16) y
Cl1 Zr1 C2 . . 95.91(4) ?
Cl2 Zr1 C2 . . 135.36(4) ?
Cl1 Zr1 C1 . . 129.64(4) ?
Cl2 Zr1 C1 . . 113.98(4) ?
C2 Zr1 C1 . . 33.89(6) ?
Cl1 Zr1 C6 . . 129.65(4) ?
Cl2 Zr1 C6 . . 115.48(4) ?
C2 Zr1 C6 . . 81.40(5) ?
C1 Zr1 C6 . . 64.28(5) ?
Cl1 Zr1 C7 . . 96.06(4) ?
Cl2 Zr1 C7 . . 136.59(4) ?
C2 Zr1 C7 . . 80.71(6) ?
C1 Zr1 C7 . . 82.24(6) ?
C6 Zr1 C7 . . 33.67(6) ?
Cl1 Zr1 C10 . . 132.01(4) ?
Cl2 Zr1 C10 . . 84.79(4) ?
C2 Zr1 C10 . . 112.70(6) ?
C1 Zr1 C10 . . 87.33(6) ?
C6 Zr1 C10 . . 33.20(5) ?
C7 Zr1 C10 . . 54.76(6) ?
Cl1 Zr1 C5 . . 130.70(4) ?
Cl2 Zr1 C5 . . 83.48(4) ?
C2 Zr1 C5 . . 54.73(6) ?
C1 Zr1 C5 . . 33.08(5) ?
C6 Zr1 C5 . . 88.16(6) ?
C7 Zr1 C5 . . 113.71(6) ?
C10 Zr1 C5 . . 97.18(6) ?
Cl1 Zr1 C9 . . 100.26(5) ?
Cl2 Zr1 C9 . . 83.58(4) ?
C2 Zr1 C9 . . 133.17(6) ?
C1 Zr1 C9 . . 117.58(6) ?
C6 Zr1 C9 . . 54.66(6) ?
C7 Zr1 C9 . . 54.18(6) ?
C10 Zr1 C9 . . 32.50(6) ?
C5 Zr1 C9 . . 128.95(6) ?
Cl1 Zr1 C8 . . 80.80(4) ?
Cl2 Zr1 C8 . . 112.26(4) ?
C2 Zr1 C8 . . 110.93(6) ?
C1 Zr1 C8 . . 114.27(6) ?
C6 Zr1 C8 . . 54.71(6) ?
C7 Zr1 C8 . . 32.74(6) ?
C10 Zr1 C8 . . 53.72(6) ?
C5 Zr1 C8 . . 142.82(6) ?
C9 Zr1 C8 . . 32.03(6) ?
Cl1 Zr1 C3 . . 80.23(4) ?
Cl2 Zr1 C3 . . 111.29(4) ?
C2 Zr1 C3 . . 32.65(5) ?
C1 Zr1 C3 . . 54.60(6) ?
C6 Zr1 C3 . . 113.46(6) ?
C7 Zr1 C3 . . 110.66(6) ?
C10 Zr1 C3 . . 141.83(6) ?
C5 Zr1 C3 . . 53.33(6) ?
C9 Zr1 C3 . . 164.84(6) ?
C8 Zr1 C3 . . 135.04(6) ?
Cl1 Zr1 C4 . . 98.97(4) ?
Cl2 Zr1 C4 . . 82.78(4) ?
C2 Zr1 C4 . . 53.87(6) ?
C1 Zr1 C4 . . 54.39(6) ?
C6 Zr1 C4 . . 117.76(6) ?
C7 Zr1 C4 . . 133.19(6) ?
C10 Zr1 C4 . . 128.98(6) ?
C5 Zr1 C4 . . 32.32(6) ?
C9 Zr1 C4 . . 158.28(6) ?
C8 Zr1 C4 . . 164.78(6) ?
C3 Zr1 C4 . . 31.58(6) ?
C11 P1 C6 . . 106.40(8) y
C11 P1 C1 . . 100.40(8) y
C6 P1 C1 . . 91.42(7) y
C5 C1 C2 . . 106.46(15) ?
C5 C1 P1 . . 122.63(13) ?
C2 C1 P1 . . 127.41(13) ?
C5 C1 Zr1 . . 75.22(10) ?
C2 C1 Zr1 . . 72.88(9) ?
P1 C1 Zr1 . . 100.87(7) ?
C3 C2 C1 . . 108.08(15) ?
C3 C2 Zr1 . . 77.62(10) ?
C1 C2 Zr1 . . 73.23(9) ?
C4 C3 C2 . . 108.48(16) ?
C4 C3 Zr1 . . 74.61(10) ?
C2 C3 Zr1 . . 69.73(9) ?
C3 C4 C5 . . 108.07(16) ?
C3 C4 Zr1 . . 73.80(10) ?
C5 C4 Zr1 . . 71.44(9) ?
C4 C5 C1 . . 108.85(16) ?
C4 C5 Zr1 . . 76.24(10) ?
C1 C5 Zr1 . . 71.70(9) ?
C10 C6 C7 . . 106.54(15) ?
C10 C6 P1 . . 120.28(13) ?
C7 C6 P1 . . 129.44(13) ?
C10 C6 Zr1 . . 74.20(9) ?
C7 C6 Zr1 . . 73.34(9) ?
P1 C6 Zr1 . . 100.79(7) ?
C8 C7 C6 . . 108.20(15) ?
C8 C7 Zr1 . . 76.62(10) ?
C6 C7 Zr1 . . 72.99(9) ?
C9 C8 C7 . . 108.08(16) ?
C9 C8 Zr1 . . 73.67(10) ?
C7 C8 Zr1 . . 70.65(10) ?
C8 C9 C10 . . 108.07(16) ?
C8 C9 Zr1 . . 74.30(10) ?
C10 C9 Zr1 . . 71.69(9) ?
C9 C10 C6 . . 109.07(16) ?
C9 C10 Zr1 . . 75.81(10) ?
C6 C10 Zr1 . . 72.60(9) ?
C16 C11 C12 . . 119.20(15) ?
C16 C11 P1 . . 124.52(13) ?
C12 C11 P1 . . 115.67(12) ?
C13 C12 C11 . . 120.75(16) ?
C12 C13 C14 . . 119.81(17) ?
C15 C14 C13 . . 120.01(16) ?
C14 C15 C16 . . 120.34(16) ?
C11 C16 C15 . . 119.90(16) ?
C3 C2 H2 . . 126.0 ?
C1 C2 H2 . . 126.0 ?
Zr1 C2 H2 . . 115.3 ?
C4 C3 H3 . . 125.8 ?
C2 C3 H3 . . 125.8 ?
Zr1 C3 H3 . . 121.6 ?
C3 C4 H4 . . 126.0 ?
C5 C4 H4 . . 126.0 ?
Zr1 C4 H4 . . 120.6 ?
C4 C5 H5 . . 125.6 ?
C1 C5 H5 . . 125.6 ?
Zr1 C5 H5 . . 118.3 ?
C8 C7 H7 . . 125.9 ?
C6 C7 H7 . . 125.9 ?
Zr1 C7 H7 . . 116.5 ?
C9 C8 H8 . . 126.0 ?
C7 C8 H8 . . 126.0 ?
Zr1 C8 H8 . . 121.4 ?
C8 C9 H9 . . 126.0 ?
C10 C9 H9 . . 126.0 ?
Zr1 C9 H9 . . 119.9 ?
C9 C10 H10 . . 125.5 ?
C6 C10 H10 . . 125.5 ?
Zr1 C10 H10 . . 118.0 ?
C13 C12 H12 . . 119.6 ?
C11 C12 H12 . . 119.6 ?
C12 C13 H13 . . 120.1 ?
C14 C13 H13 . . 120.1 ?
C15 C14 H14 . . 120.0 ?
C13 C14 H14 . . 120.0 ?
C14 C15 H15 . . 119.8 ?
C16 C15 H15 . . 119.8 ?
C11 C16 H16 . . 120.1 ?
C15 C16 H16 . . 120.1 ?

loop_
_geom_bond_atom_site_label_1
_geom_bond_atom_site_label_2
_geom_bond_site_symmetry_2
_geom_bond_distance
_geom_bond_publ_flag
Zr1 Cl1 . 2.4224(4) y
Zr1 Cl2 . 2.4316(4) y
Zr1 C2 . 2.4538(16) ?
Zr1 C1 . 2.4585(17) ?
Zr1 C6 . 2.4635(16) ?
Zr1 C7 . 2.4681(16) ?
Zr1 C10 . 2.4842(16) ?
Zr1 C5 . 2.5037(16) ?
Zr1 C9 . 2.5368(17) ?
Zr1 C8 . 2.5448(17) ?
Zr1 C3 . 2.5550(16) ?
Zr1 C4 . 2.5653(17) ?
P1 C11 . 1.8161(17) y
P1 C6 . 1.8273(17) y
P1 C1 . 1.8308(18) y
C1 C5 . 1.413(2) ?
C1 C2 . 1.432(2) ?
C2 C3 . 1.411(2) ?
C3 C4 . 1.393(3) ?
C4 C5 . 1.412(2) ?
C6 C10 . 1.414(2) ?
C6 C7 . 1.428(2) ?
C7 C8 . 1.415(2) ?
C8 C9 . 1.402(3) ?
C9 C10 . 1.406(3) ?
C11 C16 . 1.388(2) ?
C11 C12 . 1.393(2) ?
C12 C13 . 1.381(2) ?
C13 C14 . 1.386(2) ?
C14 C15 . 1.380(3) ?
C15 C16 . 1.393(2) ?
C2 H2 . 0.9500 ?
C3 H3 . 0.9500 ?
C4 H4 . 0.9500 ?
C5 H5 . 0.9500 ?
C7 H7 . 0.9500 ?
C8 H8 . 0.9500 ?
C9 H9 . 0.9500 ?
C10 H10 . 0.9500 ?
C12 H12 . 0.9500 ?
C13 H13 . 0.9500 ?
C14 H14 . 0.9500 ?
C15 H15 . 0.9500 ?
C16 H16 . 0.9500 ?

loop_
_geom_hbond_atom_site_label_D
_geom_hbond_atom_site_label_H
_geom_hbond_atom_site_label_A
_geom_hbond_site_symmetry_A
_geom_hbond_distance_DH
_geom_hbond_distance_HA
_geom_hbond_distance_DA
_geom_hbond_angle_DHA
C9 H9 Cl1 7_556 0.95 2.84 3.7649(18) 165
C8 H8 Cl1 7_566 0.95 2.99 3.7520(18) 138
C3 H3 P1 6_565 0.95 3.05 3.8416(18) 142
C7 H7 Cl2 1_565 0.95 2.92 3.7775(18) 151
C4 H4 Cg 6_565 0.95 2.80 3.656 150

loop_
_geom_torsion_atom_site_label_1
_geom_torsion_atom_site_label_2
_geom_torsion_atom_site_label_3
_geom_torsion_atom_site_label_4
_geom_torsion_site_symmetry_1
_geom_torsion_site_symmetry_2
_geom_torsion_site_symmetry_3
_geom_torsion_site_symmetry_4
_geom_torsion
_geom_torsion_publ_flag
C11 P1 C1 C5 . . . . 160.05(14) ?
C6 P1 C1 C5 . . . . -92.99(15) ?
C11 P1 C1 C2 . . . . -43.98(16) ?
C6 P1 C1 C2 . . . . 62.98(16) ?
C11 P1 C1 Zr1 . . . . -120.64(7) ?
C6 P1 C1 Zr1 . . . . -13.69(8) ?
Cl1 Zr1 C1 C5 . . . . -106.25(10) ?
Cl2 Zr1 C1 C5 . . . . 24.42(11) ?
C2 Zr1 C1 C5 . . . . -112.83(14) ?
C6 Zr1 C1 C5 . . . . 132.38(11) ?
C7 Zr1 C1 C5 . . . . 162.30(11) ?
C10 Zr1 C1 C5 . . . . 107.51(11) ?
C9 Zr1 C1 C5 . . . . 119.83(10) ?
C8 Zr1 C1 C5 . . . . 155.38(10) ?
C3 Zr1 C1 C5 . . . . -75.44(11) ?
C4 Zr1 C1 C5 . . . . -36.39(10) ?
Cl1 Zr1 C1 C2 . . . . 6.58(12) ?
Cl2 Zr1 C1 C2 . . . . 137.25(9) ?
C6 Zr1 C1 C2 . . . . -114.80(11) ?
C7 Zr1 C1 C2 . . . . -84.87(10) ?
C10 Zr1 C1 C2 . . . . -139.66(10) ?
C5 Zr1 C1 C2 . . . . 112.83(14) ?
C9 Zr1 C1 C2 . . . . -127.34(10) ?
C8 Zr1 C1 C2 . . . . -91.80(10) ?
C3 Zr1 C1 C2 . . . . 37.38(9) ?
C4 Zr1 C1 C2 . . . . 76.44(11) ?
Cl1 Zr1 C1 P1 . . . . 132.61(5) ?
Cl2 Zr1 C1 P1 . . . . -96.72(7) ?
C2 Zr1 C1 P1 . . . . 126.03(13) ?
C6 Zr1 C1 P1 . . . . 11.23(6) ?
C7 Zr1 C1 P1 . . . . 41.16(7) ?
C10 Zr1 C1 P1 . . . . -13.63(7) ?
C5 Zr1 C1 P1 . . . . -121.14(13) ?
C9 Zr1 C1 P1 . . . . -1.32(10) ?
C8 Zr1 C1 P1 . . . . 34.23(9) ?
C3 Zr1 C1 P1 . . . . 163.41(10) ?
C4 Zr1 C1 P1 . . . . -157.53(10) ?
C5 C1 C2 C3 . . . . -2.18(18) ?
P1 C1 C2 C3 . . . . -161.23(13) ?
Zr1 C1 C2 C3 . . . . -70.50(12) ?
C5 C1 C2 Zr1 . . . . 68.32(11) ?
P1 C1 C2 Zr1 . . . . -90.73(13) ?
Cl1 Zr1 C2 C3 . . . . -61.46(10) ?
Cl2 Zr1 C2 C3 . . . . 51.48(12) ?
C1 Zr1 C2 C3 . . . . 113.45(14) ?
C6 Zr1 C2 C3 . . . . 169.26(11) ?
C7 Zr1 C2 C3 . . . . -156.66(11) ?
C10 Zr1 C2 C3 . . . . 157.94(10) ?
C5 Zr1 C2 C3 . . . . 75.41(11) ?
C9 Zr1 C2 C3 . . . . -171.50(10) ?
C8 Zr1 C2 C3 . . . . -143.85(10) ?
C4 Zr1 C2 C3 . . . . 35.34(10) ?
Cl1 Zr1 C2 C1 . . . . -174.91(9) ?
Cl2 Zr1 C2 C1 . . . . -61.97(11) ?
C6 Zr1 C2 C1 . . . . 55.81(10) ?
C7 Zr1 C2 C1 . . . . 89.89(10) ?
C10 Zr1 C2 C1 . . . . 44.49(11) ?
C5 Zr1 C2 C1 . . . . -38.04(9) ?
C9 Zr1 C2 C1 . . . . 75.05(12) ?
C8 Zr1 C2 C1 . . . . 102.71(10) ?
C3 Zr1 C2 C1 . . . . -113.45(14) ?
C4 Zr1 C2 C1 . . . . -78.11(11) ?
C1 C2 C3 C4 . . . . 2.46(19) ?
Zr1 C2 C3 C4 . . . . -65.06(12) ?
C1 C2 C3 Zr1 . . . . 67.52(11) ?
Cl1 Zr1 C3 C4 . . . . -125.59(10) ?
Cl2 Zr1 C3 C4 . . . . -26.97(11) ?
C2 Zr1 C3 C4 . . . . 116.87(15) ?
C1 Zr1 C3 C4 . . . . 78.00(11) ?
C6 Zr1 C3 C4 . . . . 105.28(11) ?
C7 Zr1 C3 C4 . . . . 141.58(10) ?
C10 Zr1 C3 C4 . . . . 82.78(13) ?
C5 Zr1 C3 C4 . . . . 36.80(10) ?
C9 Zr1 C3 C4 . . . . 141.2(2) ?
C8 Zr1 C3 C4 . . . . 168.12(10) ?
Cl1 Zr1 C3 C2 . . . . 117.54(10) ?
Cl2 Zr1 C3 C2 . . . . -143.84(9) ?
C1 Zr1 C3 C2 . . . . -38.87(10) ?
C6 Zr1 C3 C2 . . . . -11.59(12) ?
C7 Zr1 C3 C2 . . . . 24.70(12) ?
C10 Zr1 C3 C2 . . . . -34.09(15) ?
C5 Zr1 C3 C2 . . . . -80.07(11) ?
C9 Zr1 C3 C2 . . . . 24.3(3) ?
C8 Zr1 C3 C2 . . . . 51.24(14) ?
C4 Zr1 C3 C2 . . . . -116.87(15) ?
C2 C3 C4 C5 . . . . -1.76(19) ?
Zr1 C3 C4 C5 . . . . -63.68(12) ?
C2 C3 C4 Zr1 . . . . 61.91(12) ?
Cl1 Zr1 C4 C3 . . . . 54.23(10) ?
Cl2 Zr1 C4 C3 . . . . 154.79(10) ?
C2 Zr1 C4 C3 . . . . -36.57(10) ?
C1 Zr1 C4 C3 . . . . -78.72(11) ?
C6 Zr1 C4 C3 . . . . -90.16(11) ?
C7 Zr1 C4 C3 . . . . -52.91(13) ?
C10 Zr1 C4 C3 . . . . -127.93(11) ?
C5 Zr1 C4 C3 . . . . -116.00(16) ?
C9 Zr1 C4 C3 . . . . -153.73(14) ?
C8 Zr1 C4 C3 . . . . -33.7(3) ?
Cl1 Zr1 C4 C5 . . . . 170.23(10) ?
Cl2 Zr1 C4 C5 . . . . -89.21(10) ?
C2 Zr1 C4 C5 . . . . 79.43(11) ?
C1 Zr1 C4 C5 . . . . 37.28(10) ?
C6 Zr1 C4 C5 . . . . 25.83(13) ?
C7 Zr1 C4 C5 . . . . 63.09(13) ?
C10 Zr1 C4 C5 . . . . -11.94(14) ?
C9 Zr1 C4 C5 . . . . -37.7(2) ?
C8 Zr1 C4 C5 . . . . 82.3(3) ?
C3 Zr1 C4 C5 . . . . 116.00(16) ?
C3 C4 C5 C1 . . . . 0.39(19) ?
Zr1 C4 C5 C1 . . . . -64.84(12) ?
C3 C4 C5 Zr1 . . . . 65.22(12) ?
C2 C1 C5 C4 . . . . 1.11(19) ?
P1 C1 C5 C4 . . . . 161.40(13) ?
Zr1 C1 C5 C4 . . . . 67.81(12) ?
C2 C1 C5 Zr1 . . . . -66.70(11) ?
P1 C1 C5 Zr1 . . . . 93.59(12) ?
Cl1 Zr1 C5 C4 . . . . -12.78(13) ?
Cl2 Zr1 C5 C4 . . . . 86.79(10) ?
C2 Zr1 C5 C4 . . . . -76.54(11) ?
C1 Zr1 C5 C4 . . . . -115.56(15) ?
C6 Zr1 C5 C4 . . . . -157.31(11) ?
C7 Zr1 C5 C4 . . . . -134.76(11) ?
C10 Zr1 C5 C4 . . . . 170.67(11) ?
C9 Zr1 C5 C4 . . . . 163.07(10) ?
C8 Zr1 C5 C4 . . . . -154.50(11) ?
C3 Zr1 C5 C4 . . . . -35.94(10) ?
Cl1 Zr1 C5 C1 . . . . 102.78(10) ?
Cl2 Zr1 C5 C1 . . . . -157.66(10) ?
C2 Zr1 C5 C1 . . . . 39.01(10) ?
C6 Zr1 C5 C1 . . . . -41.75(10) ?
C7 Zr1 C5 C1 . . . . -19.21(12) ?
C10 Zr1 C5 C1 . . . . -73.77(11) ?
C9 Zr1 C5 C1 . . . . -81.37(12) ?
C8 Zr1 C5 C1 . . . . -38.94(15) ?
C3 Zr1 C5 C1 . . . . 79.62(11) ?
C4 Zr1 C5 C1 . . . . 115.56(15) ?
C11 P1 C6 C10 . . . . -167.17(13) ?
C1 P1 C6 C10 . . . . 91.55(14) ?
C11 P1 C6 C7 . . . . 37.71(17) ?
C1 P1 C6 C7 . . . . -63.57(16) ?
C11 P1 C6 Zr1 . . . . 114.93(7) ?
C1 P1 C6 Zr1 . . . . 13.66(8) ?
Cl1 Zr1 C6 C10 . . . . 108.73(10) ?
Cl2 Zr1 C6 C10 . . . . -24.23(11) ?
C2 Zr1 C6 C10 . . . . -160.70(11) ?
C1 Zr1 C6 C10 . . . . -129.91(12) ?
C7 Zr1 C6 C10 . . . . 113.17(14) ?
C5 Zr1 C6 C10 . . . . -106.11(11) ?
C9 Zr1 C6 C10 . . . . 36.44(10) ?
C8 Zr1 C6 C10 . . . . 75.97(11) ?
C3 Zr1 C6 C10 . . . . -154.41(10) ?
C4 Zr1 C6 C10 . . . . -119.59(11) ?
Cl1 Zr1 C6 C7 . . . . -4.44(11) ?
Cl2 Zr1 C6 C7 . . . . -137.40(9) ?
C2 Zr1 C6 C7 . . . . 86.13(10) ?
C1 Zr1 C6 C7 . . . . 116.92(11) ?
C10 Zr1 C6 C7 . . . . -113.17(14) ?
C5 Zr1 C6 C7 . . . . 140.71(10) ?
C9 Zr1 C6 C7 . . . . -76.74(11) ?
C8 Zr1 C6 C7 . . . . -37.21(9) ?
C3 Zr1 C6 C7 . . . . 92.42(10) ?
C4 Zr1 C6 C7 . . . . 127.23(10) ?
Cl1 Zr1 C6 P1 . . . . -132.61(5) ?
Cl2 Zr1 C6 P1 . . . . 94.43(6) ?
C2 Zr1 C6 P1 . . . . -42.04(7) ?
C1 Zr1 C6 P1 . . . . -11.25(6) ?
C7 Zr1 C6 P1 . . . . -128.17(13) ?
C10 Zr1 C6 P1 . . . . 118.66(13) ?
C5 Zr1 C6 P1 . . . . 12.54(7) ?
C9 Zr1 C6 P1 . . . . 155.10(10) ?
C8 Zr1 C6 P1 . . . . -165.38(10) ?
C3 Zr1 C6 P1 . . . . -35.75(9) ?
C4 Zr1 C6 P1 . . . . -0.94(9) ?
C10 C6 C7 C8 . . . . 1.85(19) ?
P1 C6 C7 C8 . . . . 159.58(14) ?
Zr1 C6 C7 C8 . . . . 69.19(12) ?
C10 C6 C7 Zr1 . . . . -67.34(11) ?
P1 C6 C7 Zr1 . . . . 90.39(14) ?
Cl1 Zr1 C7 C8 . . . . 62.46(10) ?
Cl2 Zr1 C7 C8 . . . . -51.35(13) ?
C2 Zr1 C7 C8 . . . . 157.48(11) ?
C1 Zr1 C7 C8 . . . . -168.27(11) ?
C6 Zr1 C7 C8 . . . . -114.11(15) ?
C10 Zr1 C7 C8 . . . . -76.06(11) ?
C5 Zr1 C7 C8 . . . . -157.83(10) ?
C9 Zr1 C7 C8 . . . . -35.84(10) ?
C3 Zr1 C7 C8 . . . . 144.28(10) ?
C4 Zr1 C7 C8 . . . . 170.79(10) ?
Cl1 Zr1 C7 C6 . . . . 176.56(9) ?
Cl2 Zr1 C7 C6 . . . . 62.76(11) ?
C2 Zr1 C7 C6 . . . . -88.41(10) ?
C1 Zr1 C7 C6 . . . . -54.17(10) ?
C10 Zr1 C7 C6 . . . . 38.05(9) ?
C5 Zr1 C7 C6 . . . . -43.73(11) ?
C9 Zr1 C7 C6 . . . . 78.27(11) ?
C8 Zr1 C7 C6 . . . . 114.11(15) ?
C3 Zr1 C7 C6 . . . . -101.62(10) ?
C4 Zr1 C7 C6 . . . . -75.10(12) ?
C6 C7 C8 C9 . . . . -2.1(2) ?
Zr1 C7 C8 C9 . . . . 64.64(12) ?
C6 C7 C8 Zr1 . . . . -66.75(11) ?
Cl1 Zr1 C8 C9 . . . . 126.81(11) ?
Cl2 Zr1 C8 C9 . . . . 28.08(11) ?
C2 Zr1 C8 C9 . . . . -140.34(10) ?
C1 Zr1 C8 C9 . . . . -103.71(11) ?
C6 Zr1 C8 C9 . . . . -78.16(11) ?
C7 Zr1 C8 C9 . . . . -116.47(16) ?
C10 Zr1 C8 C9 . . . . -36.94(10) ?
C5 Zr1 C8 C9 . . . . -81.60(14) ?
C3 Zr1 C8 C9 . . . . -167.11(10) ?
C4 Zr1 C8 C9 . . . . -142.9(2) ?
Cl1 Zr1 C8 C7 . . . . -116.72(10) ?
Cl2 Zr1 C8 C7 . . . . 144.55(9) ?
C2 Zr1 C8 C7 . . . . -23.87(12) ?
C1 Zr1 C8 C7 . . . . 12.76(12) ?
C6 Zr1 C8 C7 . . . . 38.31(10) ?
C10 Zr1 C8 C7 . . . . 79.53(11) ?
C5 Zr1 C8 C7 . . . . 34.87(15) ?
C9 Zr1 C8 C7 . . . . 116.47(16) ?
C3 Zr1 C8 C7 . . . . -50.64(14) ?
C4 Zr1 C8 C7 . . . . -26.4(3) ?
C7 C8 C9 C10 . . . . 1.5(2) ?
Zr1 C8 C9 C10 . . . . 64.22(12) ?
C7 C8 C9 Zr1 . . . . -62.68(12) ?
Cl1 Zr1 C9 C8 . . . . -53.44(11) ?
Cl2 Zr1 C9 C8 . . . . -154.00(11) ?
C2 Zr1 C9 C8 . . . . 54.82(14) ?
C1 Zr1 C9 C8 . . . . 92.25(11) ?
C6 Zr1 C9 C8 . . . . 78.37(11) ?
C7 Zr1 C9 C8 . . . . 36.66(10) ?
C10 Zr1 C9 C8 . . . . 115.62(15) ?
C5 Zr1 C9 C8 . . . . 129.76(11) ?
C3 Zr1 C9 C8 . . . . 37.1(3) ?
C4 Zr1 C9 C8 . . . . 154.64(15) ?
Cl1 Zr1 C9 C10 . . . . -169.06(10) ?
Cl2 Zr1 C9 C10 . . . . 90.38(10) ?
C2 Zr1 C9 C10 . . . . -60.80(13) ?
C1 Zr1 C9 C10 . . . . -23.37(12) ?
C6 Zr1 C9 C10 . . . . -37.25(10) ?
C7 Zr1 C9 C10 . . . . -78.96(11) ?
C5 Zr1 C9 C10 . . . . 14.14(13) ?
C8 Zr1 C9 C10 . . . . -115.62(15) ?
C3 Zr1 C9 C10 . . . . -78.5(3) ?
C4 Zr1 C9 C10 . . . . 39.0(2) ?
C8 C9 C10 C6 . . . . -0.4(2) ?
Zr1 C9 C10 C6 . . . . 65.56(12) ?
C8 C9 C10 Zr1 . . . . -65.93(12) ?
C7 C6 C10 C9 . . . . -0.91(19) ?
P1 C6 C10 C9 . . . . -161.10(12) ?
Zr1 C6 C10 C9 . . . . -67.66(12) ?
C7 C6 C10 Zr1 . . . . 66.74(11) ?
P1 C6 C10 Zr1 . . . . -93.44(11) ?
Cl1 Zr1 C10 C9 . . . . 14.56(13) ?
Cl2 Zr1 C10 C9 . . . . -86.22(10) ?
C2 Zr1 C10 C9 . . . . 136.37(10) ?
C1 Zr1 C10 C9 . . . . 159.40(11) ?
C6 Zr1 C10 C9 . . . . 115.62(15) ?
C7 Zr1 C10 C9 . . . . 77.01(11) ?
C5 Zr1 C10 C9 . . . . -168.96(10) ?
C8 Zr1 C10 C9 . . . . 36.39(10) ?
C3 Zr1 C10 C9 . . . . 155.50(10) ?
C4 Zr1 C10 C9 . . . . -162.56(10) ?
Cl1 Zr1 C10 C6 . . . . -101.06(10) ?
Cl2 Zr1 C10 C6 . . . . 158.16(10) ?
C2 Zr1 C10 C6 . . . . 20.75(12) ?
C1 Zr1 C10 C6 . . . . 43.78(10) ?
C7 Zr1 C10 C6 . . . . -38.60(10) ?
C5 Zr1 C10 C6 . . . . 75.42(11) ?
C9 Zr1 C10 C6 . . . . -115.62(15) ?
C8 Zr1 C10 C6 . . . . -79.23(11) ?
C3 Zr1 C10 C6 . . . . 39.88(15) ?
C4 Zr1 C10 C6 . . . . 81.82(12) ?
C6 P1 C11 C16 . . . . 35.78(17) ?
C1 P1 C11 C16 . . . . 130.38(15) ?
C6 P1 C11 C12 . . . . -153.25(13) ?
C1 P1 C11 C12 . . . . -58.65(15) ?
C16 C11 C12 C13 . . . . -0.6(3) ?
P1 C11 C12 C13 . . . . -172.07(14) ?
C11 C12 C13 C14 . . . . 0.2(3) ?
C12 C13 C14 C15 . . . . 0.3(3) ?
C13 C14 C15 C16 . . . . -0.4(3) ?
C12 C11 C16 C15 . . . . 0.4(3) ?
P1 C11 C16 C15 . . . . 171.11(14) ?
C14 C15 C16 C11 . . . . 0.1(3) ?
